data_7220117
loop_
_publ_author_name
'Niu, Meiju'
'Li, Zhen'
'Li, Huanhuan'
'Li, Xiao'
'Dou, Jianmin'
'Wang, Suna'

_publ_section_title
;
 DNA/protein interaction, cytotoxic activity and magnetic properties of
 amino-alcohol Schiff base derived Cu(II)/Ni(II) metal complexes:
 Influence of the nuclearity and metal ions
;
_journal_name_full 'RSC Adv.'
_journal_paper_doi 10.1039/C5RA00623F
_journal_year 2015
_chemical_formula_sum 'C39 H72 N3 Ni4 O25'
_chemical_formula_weight 1217.84
_chemical_name_systematic
; 
 ? 
;
_space_group_IT_number 218
_symmetry_cell_setting cubic
_symmetry_space_group_name_Hall 'P -4n 2 3'
_symmetry_space_group_name_H-M 'P -4 3 n'
_atom_sites_solution_hydrogens geom
_atom_sites_solution_primary direct
_atom_sites_solution_secondary difmap
_audit_creation_method SHELXL-97
_audit_update_record
;
2015-01-06 deposited with the CCDC.
2015-04-15 downloaded from the CCDC.
;
_cell_angle_alpha 90.00
_cell_angle_beta 90.00
_cell_angle_gamma 90.00
_cell_formula_units_Z 8
_cell_length_a 23.4500(17)
_cell_length_b 23.4500(17)
_cell_length_c 23.4500(17)
_cell_measurement_reflns_used 903
_cell_measurement_temperature 298(2)
_cell_measurement_theta_max 16.36
_cell_measurement_theta_min 2.44
_cell_volume 12895.2(16)
_computing_structure_refinement 'SHELXL-97 (Sheldrick, 1997)'
_computing_structure_solution 'SHELXS-97 (Sheldrick, 1990)'
_diffrn_ambient_temperature 298(2)
_diffrn_measured_fraction_theta_full 0.998
_diffrn_measured_fraction_theta_max 0.998
_diffrn_radiation_monochromator graphite
_diffrn_radiation_source 'fine-focus sealed tube'
_diffrn_radiation_type MoK\a
_diffrn_radiation_wavelength 0.71073
_diffrn_reflns_av_R_equivalents 0.0000
_diffrn_reflns_av_sigmaI/netI 0.1352
_diffrn_reflns_limit_h_max 16
_diffrn_reflns_limit_h_min -16
_diffrn_reflns_limit_k_max 19
_diffrn_reflns_limit_k_min 0
_diffrn_reflns_limit_l_max 27
_diffrn_reflns_limit_l_min 2
_diffrn_reflns_number 3806
_diffrn_reflns_theta_full 25.00
_diffrn_reflns_theta_max 25.00
_diffrn_reflns_theta_min 2.46
_exptl_absorpt_coefficient_mu 1.219
_exptl_absorpt_correction_T_max 0.8675
_exptl_absorpt_correction_T_min 0.6413
_exptl_absorpt_correction_type multi-scan
_exptl_absorpt_process_details sadabs
_exptl_crystal_colour green
_exptl_crystal_density_diffrn 1.255
_exptl_crystal_density_method 'not measured'
_exptl_crystal_description block
_exptl_crystal_F_000 5112
_exptl_crystal_size_max 0.40
_exptl_crystal_size_mid 0.21
_exptl_crystal_size_min 0.12
_platon_squeeze_details
;
;
_refine_diff_density_max 0.633
_refine_diff_density_min -0.338
_refine_diff_density_rms 0.092
_refine_ls_abs_structure_details 'Flack H D (1983), Acta Cryst. A39, 876-881'
_refine_ls_abs_structure_Flack -0.02(4)
_refine_ls_extinction_method none
_refine_ls_goodness_of_fit_ref 1.036
_refine_ls_hydrogen_treatment constr
_refine_ls_matrix_type full
_refine_ls_number_parameters 216
_refine_ls_number_reflns 3806
_refine_ls_number_restraints 0
_refine_ls_restrained_S_all 1.036
_refine_ls_R_factor_all 0.1636
_refine_ls_R_factor_gt 0.0778
_refine_ls_shift/su_max 0.001
_refine_ls_shift/su_mean 0.000
_refine_ls_structure_factor_coef Fsqd
_refine_ls_weighting_details 'calc w=1/[\s^2^(Fo^2^)+(0.0752P)^2^] where P=(Fo^2^+2Fc^2^)/3'
_refine_ls_weighting_scheme calc
_refine_ls_wR_factor_gt 0.1873
_refine_ls_wR_factor_ref 0.2037
_reflns_number_gt 1412
_reflns_number_total 3806
_reflns_threshold_expression >2sigma(I)
_cod_data_source_file c5ra00623f2.cif
_cod_data_source_block 110827d
_cod_depositor_comments
;
The following automatic conversions were performed:

'_symmetry_cell_setting' value 'Cubic' changed to 'cubic' according
to
/usr/data/users/saulius/crontab/automatic-downloads/rss-feeds/RSC/lib/dictionaries/cif_core.dic
dictionary named 'cif_core.dic' version 2.4.2 from 2011-04-26.

Automatic conversion script
Id: cif_fix_values 3271 2015-04-21 07:52:19Z andrius 
;
_cod_database_code 7220117

loop_
_symmetry_equiv_pos_as_xyz
'x, y, z'
'-x, -y, z'
'-x, y, -z'
'x, -y, -z'
'z, x, y'
'z, -x, -y'
'-z, -x, y'
'-z, x, -y'
'y, z, x'
'-y, z, -x'
'y, -z, -x'
'-y, -z, x'
'y+1/2, x+1/2, z+1/2'
'-y+1/2, -x+1/2, z+1/2'
'y+1/2, -x+1/2, -z+1/2'
'-y+1/2, x+1/2, -z+1/2'
'x+1/2, z+1/2, y+1/2'
'-x+1/2, z+1/2, -y+1/2'
'-x+1/2, -z+1/2, y+1/2'
'x+1/2, -z+1/2, -y+1/2'
'z+1/2, y+1/2, x+1/2'
'z+1/2, -y+1/2, -x+1/2'
'-z+1/2, y+1/2, -x+1/2'
'-z+1/2, -y+1/2, x+1/2'

loop_
_atom_site_label
_atom_site_type_symbol
_atom_site_fract_x
_atom_site_fract_y
_atom_site_fract_z
_atom_site_U_iso_or_equiv
_atom_site_adp_type
_atom_site_occupancy
_atom_site_symmetry_multiplicity
_atom_site_calc_flag
_atom_site_refinement_flags
Ni1 Ni 0.24351(7) 0.32250(7) 0.78018(6) 0.0883(6) Uani 1 1 d .
Ni2 Ni 0.20101(7) 0.20101(7) 0.79899(7) 0.0943(9) Uani 1 3 d S
O1 O 0.2115(4) 0.3902(4) 0.7413(4) 0.100(2) Uani 1 1 d .
O2 O 0.1722(4) 0.4681(4) 0.6763(5) 0.122(3) Uani 1 1 d .
O3 O 0.2686(3) 0.2511(3) 0.8216(3) 0.082(2) Uani 1 1 d .
O4 O 0.2303(4) 0.1310(4) 0.8463(3) 0.111(3) Uani 1 1 d .
H4 H 0.2157 0.1248 0.8774 0.134 Uiso 1 1 d R
O5 O 0.2871(4) 0.2871(4) 0.7129(4) 0.101(4) Uani 1 3 d S
O6 O 0.3252(3) 0.3590(4) 0.8045(3) 0.118(3) Uani 1 1 d .
H6E H 0.3324 0.3871 0.7827 0.141 Uiso 1 1 d R
H6F H 0.3511 0.3342 0.7998 0.141 Uiso 1 1 d R
O7 O 0.2953(5) 0.4568(5) 0.6729(6) 0.196(5) Uani 1 1 d .
H7C H 0.2783 0.4257 0.6803 0.236 Uiso 1 1 d R
H7D H 0.2679 0.4792 0.6805 0.236 Uiso 1 1 d R
O8 O 0.1921(6) 0.1021(6) 0.9502(5) 0.212(5) Uani 1 1 d .
H8D H 0.1698 0.1280 0.9622 0.255 Uiso 1 1 d R
H8E H 0.2197 0.1027 0.9736 0.255 Uiso 1 1 d R
O9 O 0.3908(9) 0.4419(8) 0.7357(9) 0.315(10) Uani 1 1 d .
H9C H 0.4072 0.4108 0.7273 0.377 Uiso 1 1 d R
H9D H 0.3605 0.4447 0.7159 0.377 Uiso 1 1 d R
N1 N 0.2057(5) 0.3420(5) 0.8520(4) 0.098(3) Uani 1 1 d .
C1 C 0.1701(6) 0.3831(6) 0.8587(6) 0.100(4) Uani 1 1 d .
H1 H 0.1544 0.3873 0.8949 0.120 Uiso 1 1 calc R
C2 C 0.1525(6) 0.4216(6) 0.8181(7) 0.091(4) Uani 1 1 d .
C3 C 0.1170(5) 0.4615(6) 0.8384(6) 0.100(4) Uani 1 1 d .
H3 H 0.1062 0.4619 0.8766 0.119 Uiso 1 1 calc R
C4 C 0.0971(6) 0.5021(6) 0.8007(8) 0.111(4) Uani 1 1 d .
H4A H 0.0702 0.5283 0.8134 0.133 Uiso 1 1 calc R
C5 C 0.1147(6) 0.5054(7) 0.7466(8) 0.108(4) Uani 1 1 d .
H5 H 0.1020 0.5339 0.7222 0.130 Uiso 1 1 calc R
C6 C 0.1504(6) 0.4669(7) 0.7299(7) 0.101(4) Uani 1 1 d .
C7 C 0.1721(6) 0.4245(6) 0.7641(8) 0.099(4) Uani 1 1 d .
C8 C 0.1526(6) 0.5061(7) 0.6318(7) 0.151(6) Uani 1 1 d .
H8A H 0.1173 0.4921 0.6164 0.226 Uiso 1 1 calc R
H8B H 0.1806 0.5078 0.6020 0.226 Uiso 1 1 calc R
H8C H 0.1468 0.5435 0.6473 0.226 Uiso 1 1 calc R
C9 C 0.2221(7) 0.2992(6) 0.9030(5) 0.104(4) Uani 1 1 d .
C11 C 0.2760(5) 0.2645(6) 0.8808(5) 0.106(4) Uani 1 1 d .
H11A H 0.3102 0.2871 0.8859 0.127 Uiso 1 1 calc R
H11B H 0.2801 0.2296 0.9027 0.127 Uiso 1 1 calc R
C12 C 0.2406(6) 0.3306(6) 0.9539(6) 0.115(4) Uani 1 1 d .
H12A H 0.2613 0.3042 0.9780 0.138 Uiso 1 1 calc R
H12B H 0.2066 0.3419 0.9746 0.138 Uiso 1 1 calc R
C13 C 0.2815(7) 0.3893(7) 0.9459(7) 0.155(6) Uani 1 1 d .
H13A H 0.3044 0.3855 0.9122 0.232 Uiso 1 1 calc R
H13B H 0.3059 0.3935 0.9785 0.232 Uiso 1 1 calc R
H13C H 0.2575 0.4223 0.9425 0.232 Uiso 1 1 calc R
C23 C 0.2624(8) 0.0844(6) 0.8295(6) 0.132(5) Uani 1 1 d .
H23A H 0.2370 0.0530 0.8207 0.158 Uiso 1 1 calc R
H23B H 0.2867 0.0727 0.8609 0.158 Uiso 1 1 calc R

loop_
_atom_site_aniso_label
_atom_site_aniso_U_11
_atom_site_aniso_U_22
_atom_site_aniso_U_33
_atom_site_aniso_U_23
_atom_site_aniso_U_13
_atom_site_aniso_U_12
Ni1 0.0964(12) 0.0825(11) 0.0862(11) -0.0098(9) -0.0188(8) 0.0136(9)
Ni2 0.0943(9) 0.0943(9) 0.0943(9) -0.0111(11) -0.0111(11) 0.0111(11)
O1 0.104(6) 0.095(6) 0.102(6) -0.003(5) -0.012(5) 0.007(6)
O2 0.135(8) 0.110(7) 0.123(8) 0.005(7) -0.021(7) 0.022(6)
O3 0.088(5) 0.085(5) 0.073(5) -0.018(5) -0.005(4) 0.012(4)
O4 0.121(7) 0.121(7) 0.093(6) 0.016(6) 0.002(5) 0.027(6)
O5 0.101(4) 0.101(4) 0.101(4) -0.027(6) -0.027(6) 0.027(6)
O6 0.112(6) 0.117(6) 0.123(7) -0.022(6) -0.049(6) 0.014(5)
O7 0.193(11) 0.176(10) 0.220(12) 0.009(9) 0.018(11) -0.008(9)
O8 0.235(13) 0.223(12) 0.179(11) 0.014(9) 0.032(11) 0.002(12)
O9 0.31(2) 0.29(2) 0.35(2) 0.01(2) 0.02(2) 0.025(17)
N1 0.109(8) 0.088(8) 0.098(8) -0.009(6) -0.022(7) -0.004(7)
C1 0.097(10) 0.099(11) 0.105(11) -0.017(9) -0.025(8) 0.011(9)
C2 0.095(10) 0.080(10) 0.098(12) -0.008(9) -0.022(9) 0.013(8)
C3 0.089(9) 0.094(10) 0.115(11) -0.008(10) -0.029(8) 0.010(8)
C4 0.115(11) 0.096(11) 0.121(13) -0.011(10) -0.016(11) 0.004(9)
C5 0.107(11) 0.096(11) 0.122(14) -0.007(10) -0.008(10) 0.011(9)
C6 0.098(11) 0.091(11) 0.113(13) -0.014(11) -0.021(10) -0.007(9)
C7 0.105(11) 0.084(10) 0.109(13) -0.007(10) -0.021(10) 0.011(9)
C8 0.158(14) 0.095(10) 0.200(17) 0.023(12) -0.020(13) 0.031(10)
C9 0.127(12) 0.104(10) 0.080(9) -0.009(8) -0.029(8) 0.011(9)
C11 0.111(10) 0.113(10) 0.094(10) 0.004(8) -0.024(8) 0.032(9)
C12 0.127(11) 0.119(11) 0.098(10) -0.009(9) -0.016(9) 0.029(10)
C13 0.176(16) 0.158(13) 0.131(12) -0.033(11) -0.021(12) 0.008(13)
C23 0.178(16) 0.099(11) 0.119(12) -0.018(9) 0.013(12) 0.013(11)

loop_
_atom_type_symbol
_atom_type_description
_atom_type_scat_dispersion_real
_atom_type_scat_dispersion_imag
_atom_type_scat_source
C C 0.0033 0.0016 'International Tables Vol C Tables 4.2.6.8 and 6.1.1.4'
H H 0.0000 0.0000 'International Tables Vol C Tables 4.2.6.8 and 6.1.1.4'
N N 0.0061 0.0033 'International Tables Vol C Tables 4.2.6.8 and 6.1.1.4'
O O 0.0106 0.0060 'International Tables Vol C Tables 4.2.6.8 and 6.1.1.4'
Ni Ni 0.3393 1.1124 'International Tables Vol C Tables 4.2.6.8 and 6.1.1.4'

loop_
_geom_angle_atom_site_label_1
_geom_angle_atom_site_label_2
_geom_angle_atom_site_label_3
_geom_angle
_geom_angle_site_symmetry_1
_geom_angle_site_symmetry_3
N1 Ni1 O1 92.1(4) . .
N1 Ni1 O3 84.9(4) . .
O1 Ni1 O3 174.6(3) . .
N1 Ni1 O5 168.6(5) . .
O1 Ni1 O5 99.1(4) . .
O3 Ni1 O5 83.7(3) . .
N1 Ni1 O3 96.4(4) . 8_656
O1 Ni1 O3 92.6(3) . 8_656
O3 Ni1 O3 83.2(4) . 8_656
O5 Ni1 O3 81.5(3) . 8_656
N1 Ni1 O6 94.6(4) . .
O1 Ni1 O6 98.0(3) . .
O3 Ni1 O6 86.8(3) . .
O5 Ni1 O6 85.5(3) . .
O3 Ni1 O6 164.4(3) 8_656 .
O3 Ni2 O3 84.6(3) . 8_656
O3 Ni2 O3 84.6(3) . 11_566
O3 Ni2 O3 84.6(3) 8_656 11_566
O3 Ni2 O4 175.3(4) . 11_566
O3 Ni2 O4 91.0(3) 8_656 11_566
O3 Ni2 O4 93.3(3) 11_566 11_566
O3 Ni2 O4 91.0(3) . 8_656
O3 Ni2 O4 93.3(3) 8_656 8_656
O3 Ni2 O4 175.3(4) 11_566 8_656
O4 Ni2 O4 90.9(4) 11_566 8_656
O3 Ni2 O4 93.3(3) . .
O3 Ni2 O4 175.3(4) 8_656 .
O3 Ni2 O4 91.0(3) 11_566 .
O4 Ni2 O4 90.9(4) 11_566 .
O4 Ni2 O4 90.9(4) 8_656 .
C7 O1 Ni1 124.2(9) . .
C6 O2 C8 124.1(12) . .
C11 O3 Ni1 108.6(7) . .
C11 O3 Ni2 118.1(8) . .
Ni1 O3 Ni2 97.2(3) . .
C11 O3 Ni1 134.7(7) . 11_566
Ni1 O3 Ni1 96.5(3) . 11_566
Ni2 O3 Ni1 94.4(3) . 11_566
C23 O4 Ni2 130.3(8) . .
Ni1 O5 Ni1 97.4(5) 8_656 .
Ni1 O5 Ni1 97.4(5) 8_656 11_566
Ni1 O5 Ni1 97.4(5) . 11_566
C1 N1 C9 122.2(11) . .
C1 N1 Ni1 125.0(10) . .
C9 N1 Ni1 112.8(8) . .
N1 C1 C2 127.1(14) . .
C3 C2 C7 120.7(15) . .
C3 C2 C1 113.5(16) . .
C7 C2 C1 125.5(15) . .
C2 C3 C4 117.6(14) . .
C5 C4 C3 122.9(15) . .
C6 C5 C4 116.7(17) . .
C5 C6 O2 120.7(17) . .
C5 C6 C7 124.6(17) . .
O2 C6 C7 114.5(16) . .
O1 C7 C2 125.4(15) . .
O1 C7 C6 117.4(16) . .
C2 C7 C6 117.3(15) . .
C12 C9 C23 111.4(12) . 8_656
C12 C9 C11 106.7(11) . .
C23 C9 C11 114.0(11) 8_656 .
C12 C9 N1 111.2(10) . .
C23 C9 N1 108.0(10) 8_656 .
C11 C9 N1 105.3(10) . .
O3 C11 C9 109.5(9) . .
C9 C12 C13 119.2(12) . .
O4 C23 C9 112.5(12) . 11_566

loop_
_geom_bond_atom_site_label_1
_geom_bond_atom_site_label_2
_geom_bond_distance
_geom_bond_site_symmetry_2
Ni1 N1 1.957(11) .
Ni1 O1 1.977(8) .
Ni1 O3 2.023(8) .
Ni1 O5 2.056(8) .
Ni1 O3 2.115(7) 8_656
Ni1 O6 2.174(8) .
Ni2 O3 2.043(8) .
Ni2 O3 2.043(8) 8_656
Ni2 O3 2.043(8) 11_566
Ni2 O4 2.096(8) 11_566
Ni2 O4 2.096(8) 8_656
Ni2 O4 2.096(8) .
O1 C7 1.338(16) .
O2 C6 1.357(16) .
O2 C8 1.446(14) .
O3 C11 1.434(12) .
O3 Ni1 2.115(7) 11_566
O4 C23 1.384(14) .
O5 Ni1 2.056(8) 8_656
O5 Ni1 2.056(8) 11_566
N1 C1 1.287(14) .
N1 C9 1.607(16) .
C1 C2 1.375(18) .
C2 C3 1.340(16) .
C2 C7 1.349(17) .
C3 C4 1.381(17) .
C4 C5 1.337(18) .
C5 C6 1.290(17) .
C6 C7 1.375(18) .
C9 C12 1.467(16) .
C9 C23 1.515(18) 8_656
C9 C11 1.591(16) .
C12 C13 1.689(19) .
C23 C9 1.515(18) 11_566

loop_
_geom_torsion_atom_site_label_1
_geom_torsion_atom_site_label_2
_geom_torsion_atom_site_label_3
_geom_torsion_atom_site_label_4
_geom_torsion
_geom_torsion_site_symmetry_1
_geom_torsion_site_symmetry_4
N1 Ni1 O1 C7 -8.4(9) . .
O5 Ni1 O1 C7 169.9(9) . .
O3 Ni1 O1 C7 88.1(9) 8_656 .
O6 Ni1 O1 C7 -103.3(9) . .
N1 Ni1 O3 C11 -31.9(7) . .
O5 Ni1 O3 C11 148.9(7) . .
O3 Ni1 O3 C11 -129.0(7) 8_656 .
O6 Ni1 O3 C11 63.0(7) . .
N1 Ni1 O3 Ni2 91.1(3) . .
O5 Ni1 O3 Ni2 -88.1(4) . .
O3 Ni1 O3 Ni2 -6.0(3) 8_656 .
O6 Ni1 O3 Ni2 -174.0(3) . .
N1 Ni1 O3 Ni1 -173.7(4) . 11_566
O5 Ni1 O3 Ni1 7.1(3) . 11_566
O3 Ni1 O3 Ni1 89.3(3) 8_656 11_566
O6 Ni1 O3 Ni1 -78.7(3) . 11_566
O3 Ni2 O3 C11 121.8(9) 8_656 .
O3 Ni2 O3 C11 -153.2(8) 11_566 .
O4 Ni2 O3 C11 28.5(8) 8_656 .
O4 Ni2 O3 C11 -62.4(7) . .
O3 Ni2 O3 Ni1 6.2(3) 8_656 .
O3 Ni2 O3 Ni1 91.25(8) 11_566 .
O4 Ni2 O3 Ni1 -87.1(3) 8_656 .
O4 Ni2 O3 Ni1 -178.0(3) . .
O3 Ni2 O3 Ni1 -90.95(7) 8_656 11_566
O3 Ni2 O3 Ni1 -5.9(3) 11_566 11_566
O4 Ni2 O3 Ni1 175.8(3) 8_656 11_566
O4 Ni2 O3 Ni1 84.8(3) . 11_566
O3 Ni2 O4 C23 -95.1(11) . .
O3 Ni2 O4 C23 -10.5(11) 11_566 .
O4 Ni2 O4 C23 82.8(13) 11_566 .
O4 Ni2 O4 C23 173.8(11) 8_656 .
N1 Ni1 O5 Ni1 87.0(17) . 8_656
O1 Ni1 O5 Ni1 -84.2(5) . 8_656
O3 Ni1 O5 Ni1 91.1(4) . 8_656
O3 Ni1 O5 Ni1 7.1(4) 8_656 8_656
O6 Ni1 O5 Ni1 178.4(4) . 8_656
N1 Ni1 O5 Ni1 -11(2) . 11_566
O1 Ni1 O5 Ni1 177.3(4) . 11_566
O3 Ni1 O5 Ni1 -7.4(4) . 11_566
O3 Ni1 O5 Ni1 -91.4(4) 8_656 11_566
O6 Ni1 O5 Ni1 79.9(4) . 11_566
O1 Ni1 N1 C1 5.9(10) . .
O3 Ni1 N1 C1 -169.5(10) . .
O5 Ni1 N1 C1 -165.4(15) . .
O3 Ni1 N1 C1 -86.9(10) 8_656 .
O6 Ni1 N1 C1 104.1(10) . .
O1 Ni1 N1 C9 -176.2(8) . .
O3 Ni1 N1 C9 8.3(8) . .
O5 Ni1 N1 C9 12(2) . .
O3 Ni1 N1 C9 90.9(8) 8_656 .
O6 Ni1 N1 C9 -78.0(8) . .
C9 N1 C1 C2 -179.1(12) . .
Ni1 N1 C1 C2 -1.4(18) . .
N1 C1 C2 C3 -176.8(12) . .
N1 C1 C2 C7 -3(2) . .
C7 C2 C3 C4 6.3(19) . .
C1 C2 C3 C4 180.0(11) . .
C2 C3 C4 C5 -5(2) . .
C3 C4 C5 C6 3(2) . .
C4 C5 C6 O2 -177.6(13) . .
C4 C5 C6 C7 -2(2) . .
C8 O2 C6 C5 -8.8(19) . .
C8 O2 C6 C7 175.1(11) . .
Ni1 O1 C7 C2 6.7(18) . .
Ni1 O1 C7 C6 -174.4(9) . .
C3 C2 C7 O1 173.4(11) . .
C1 C2 C7 O1 0(2) . .
C3 C2 C7 C6 -6(2) . .
C1 C2 C7 C6 -178.4(12) . .
C5 C6 C7 O1 -175.7(12) . .
O2 C6 C7 O1 0.3(17) . .
C5 C6 C7 C2 3(2) . .
O2 C6 C7 C2 179.3(11) . .
C1 N1 C9 C12 -53.0(16) . .
Ni1 N1 C9 C12 129.1(10) . .
C1 N1 C9 C23 69.6(14) . 8_656
Ni1 N1 C9 C23 -108.3(10) . 8_656
C1 N1 C9 C11 -168.2(11) . .
Ni1 N1 C9 C11 13.9(12) . .
Ni1 O3 C11 C9 47.6(12) . .
Ni2 O3 C11 C9 -61.7(12) . .
Ni1 O3 C11 C9 167.7(8) 11_566 .
C12 C9 C11 O3 -157.9(11) . .
C23 C9 C11 O3 78.7(14) 8_656 .
N1 C9 C11 O3 -39.6(13) . .
C23 C9 C12 C13 -159.6(11) 8_656 .
C11 C9 C12 C13 75.3(14) . .
N1 C9 C12 C13 -39.0(15) . .
Ni2 O4 C23 C9 25.6(17) . 11_566

loop_
_platon_squeeze_void_nr
_platon_squeeze_void_average_x
_platon_squeeze_void_average_y
_platon_squeeze_void_average_z
_platon_squeeze_void_volume
_platon_squeeze_void_count_electrons
_platon_squeeze_void_content
1 0.000 0.000 0.000 445 66 ' '
2 0.000 0.000 0.500 360 58 ' '
3 0.000 0.500 0.000 361 58 ' '
4 0.000 0.500 0.500 359 58 ' '
5 0.500 0.000 0.000 360 58 ' '
6 0.500 0.500 0.000 359 58 ' '
7 0.500 0.500 0.500 445 66 ' '
8 0.500 0.000 0.500 359 58 ' '
